data_4300351
_journal_name_full 'Inorganic Chemistry'
_journal_year 2006
_chemical_formula_moiety '(La (N O3)3 (C10 H16 N2 O2)2) (C2 H3 N) (H2 O)0.5'
_chemical_formula_sum 'C22 H36 La N8 O13.5'
_chemical_formula_weight 767.50
_space_group_IT_number 2
_symmetry_cell_setting triclinic
_symmetry_space_group_name_Hall '-P 1'
_symmetry_space_group_name_H-M 'P -1'
_cell_angle_alpha 92.44(3)
_cell_angle_beta 105.58(3)
_cell_angle_gamma 96.81(3)
_cell_formula_units_Z 2
_cell_length_a 10.001(2)
_cell_length_b 11.211(2)
_cell_length_c 15.158(3)
_cell_measurement_temperature 296(2)
_cell_volume 1620.6(6)
_diffrn_ambient_temperature 296(2)
_exptl_crystal_density_diffrn 1.573
_cod_original_formula_sum 'C22 H36 La N8 O13.50'
_cod_database_code 4300351

loop_
_symmetry_equiv_pos_as_xyz
'x, y, z'
'-x, -y, -z'

loop_
_atom_site_label
_atom_site_type_symbol
_atom_site_fract_x
_atom_site_fract_y
_atom_site_fract_z
_atom_site_U_iso_or_equiv
_atom_site_adp_type
_atom_site_occupancy
_atom_site_symmetry_multiplicity
_atom_site_calc_flag
_atom_site_refinement_flags
_atom_site_disorder_assembly
_atom_site_disorder_group
La La 0.63241(2) 0.72071(2) 0.804422(15) 0.04225(10) Uani 1 1 d . . .
N1 N 0.6294(5) 1.0623(4) 0.6711(3) 0.0713(11) Uani 1 1 d . . .
N2 N 1.0035(4) 0.8706(5) 0.6886(3) 0.0733(12) Uani 1 1 d . . .
N3 N 0.2787(4) 0.4915(4) 0.8644(4) 0.0804(14) Uani 1 1 d . . .
N4 N 0.3275(4) 0.8733(4) 0.9526(3) 0.0644(10) Uani 1 1 d . . .
O1 O 0.6521(3) 0.9413(3) 0.7858(2) 0.0611(8) Uani 1 1 d . . .
O2 O 0.8157(3) 0.7849(3) 0.7248(2) 0.0604(8) Uani 1 1 d . . .
O3 O 0.5038(3) 0.5617(3) 0.8744(2) 0.0542(7) Uani 1 1 d . . .
O4 O 0.4532(4) 0.8052(3) 0.8655(2) 0.0648(9) Uani 1 1 d . . .
C1 C 0.4826(7) 1.0646(7) 0.6667(6) 0.108(2) Uani 1 1 d . . .
H1A H 0.4252 1.0332 0.6069 0.162 Uiso 1 1 calc R . .
H1B H 0.4672 1.1460 0.6782 0.162 Uiso 1 1 calc R . .
H1C H 0.4585 1.0160 0.7123 0.162 Uiso 1 1 calc R . .
C2 C 0.7047(5) 0.9993(4) 0.7323(3) 0.0548(10) Uani 1 1 d . . .
C3 C 0.8582(5) 1.0030(4) 0.7416(3) 0.0582(11) Uani 1 1 d . . .
H3 H 0.9050 1.0200 0.8073 0.070 Uiso 1 1 calc R . .
C4 C 0.8900(4) 0.8778(5) 0.7160(3) 0.0567(11) Uani 1 1 d . . .
C5 C 1.0409(7) 0.7541(7) 0.6704(5) 0.101(2) Uani 1 1 d . . .
H5A H 0.9994 0.6962 0.7035 0.151 Uiso 1 1 calc R . .
H5B H 1.1409 0.7574 0.6899 0.151 Uiso 1 1 calc R . .
H5C H 1.0073 0.7310 0.6058 0.151 Uiso 1 1 calc R . .
C6 C 1.0816(6) 0.9754(8) 0.6579(4) 0.102(3) Uani 1 1 d . . .
H6A H 1.0489 0.9745 0.5916 0.123 Uiso 1 1 calc R . .
H6B H 1.1803 0.9662 0.6740 0.123 Uiso 1 1 calc R . .
C7 C 1.0657(7) 1.0956(7) 0.6993(5) 0.098(2) Uani 1 1 d . . .
H7A H 1.1026 1.1591 0.6674 0.118 Uiso 1 1 calc R . .
H7B H 1.1206 1.1057 0.7631 0.118 Uiso 1 1 calc R . .
C8 C 0.9149(6) 1.1087(6) 0.6942(4) 0.0808(16) Uani 1 1 d . . .
H8 H 0.9132 1.1842 0.7288 0.097 Uiso 1 1 calc R . .
C9 C 0.8203(7) 1.1082(6) 0.6000(4) 0.092(2) Uani 1 1 d . . .
H9A H 0.8599 1.1680 0.5663 0.111 Uiso 1 1 calc R . .
H9B H 0.8100 1.0298 0.5675 0.111 Uiso 1 1 calc R . .
C10 C 0.6815(7) 1.1361(6) 0.6062(4) 0.0865(17) Uani 1 1 d . . .
H10A H 0.6890 1.2207 0.6259 0.104 Uiso 1 1 calc R . .
H10B H 0.6149 1.1217 0.5459 0.104 Uiso 1 1 calc R . .
C11 C 0.2826(9) 0.3935(6) 0.8010(6) 0.119(3) Uani 1 1 d . . .
H11A H 0.2135 0.3974 0.7437 0.178 Uiso 1 1 calc R . .
H11B H 0.2631 0.3183 0.8261 0.178 Uiso 1 1 calc R . .
H11C H 0.3738 0.3994 0.7909 0.178 Uiso 1 1 calc R . .
C12 C 0.3936(5) 0.5687(4) 0.8973(3) 0.0556(11) Uani 1 1 d . . .
C13 C 0.3919(5) 0.6684(5) 0.9688(3) 0.0571(11) Uani 1 1 d . . .
H13 H 0.4811 0.6739 1.0166 0.069 Uiso 1 1 calc R . .
C14 C 0.3913(4) 0.7870(4) 0.9253(3) 0.0503(10) Uani 1 1 d . . .
C15 C 0.3233(7) 0.9856(5) 0.9073(5) 0.0917(19) Uani 1 1 d . . .
H15A H 0.3649 0.9799 0.8573 0.138 Uiso 1 1 calc R . .
H15B H 0.3744 1.0511 0.9506 0.138 Uiso 1 1 calc R . .
H15C H 0.2277 0.9996 0.8840 0.138 Uiso 1 1 calc R . .
C16 C 0.2465(7) 0.8643(7) 1.0196(4) 0.094(2) Uani 1 1 d . . .
H16A H 0.1473 0.8548 0.9877 0.112 Uiso 1 1 calc R . .
H16B H 0.2687 0.9381 1.0594 0.112 Uiso 1 1 calc R . .
C17 C 0.2767(8) 0.7613(9) 1.0757(5) 0.120(3) Uani 1 1 d . . .
H17A H 0.2070 0.7465 1.1091 0.144 Uiso 1 1 calc R . .
H17B H 0.3676 0.7812 1.1203 0.144 Uiso 1 1 calc R . .
C18 C 0.2766(6) 0.6464(7) 1.0170(5) 0.093(2) Uani 1 1 d . . .
H18 H 0.2961 0.5807 1.0571 0.112 Uiso 1 1 calc R . .
C19 C 0.1426(6) 0.6092(6) 0.9448(6) 0.104(3) Uani 1 1 d . . .
H19A H 0.1262 0.6710 0.9018 0.125 Uiso 1 1 calc R . .
H19B H 0.0658 0.6000 0.9729 0.125 Uiso 1 1 calc R . .
C20 C 0.1476(6) 0.4926(6) 0.8947(7) 0.113(3) Uani 1 1 d . . .
H20A H 0.0671 0.4773 0.8411 0.136 Uiso 1 1 calc R . .
H20B H 0.1411 0.4278 0.9343 0.136 Uiso 1 1 calc R . .
N10 N 0.7458(5) 0.4920(4) 0.7607(3) 0.0739(12) Uani 1 1 d . . .
N20 N 0.3903(4) 0.6992(4) 0.6252(3) 0.0629(10) Uani 1 1 d . . .
N30 N 0.8483(4) 0.8024(3) 0.9934(3) 0.0531(9) Uani 1 1 d . . .
O11 O 0.7985(3) 0.5547(3) 0.8352(2) 0.0650(8) Uani 1 1 d . . .
O12 O 0.6410(4) 0.5262(4) 0.7058(3) 0.0763(10) Uani 1 1 d . . .
O13 O 0.7952(7) 0.4038(5) 0.7435(4) 0.154(3) Uani 1 1 d . . .
O21 O 0.3782(4) 0.6446(4) 0.6927(3) 0.0856(12) Uani 1 1 d . . .
O22 O 0.5065(4) 0.7608(4) 0.6335(3) 0.0836(11) Uani 1 1 d . . .
O23 O 0.2954(5) 0.6922(5) 0.5556(3) 0.1039(15) Uani 1 1 d . . .
O31 O 0.8793(4) 0.8199(4) 0.9204(3) 0.0833(11) Uani 1 1 d . . .
O32 O 0.7265(4) 0.7536(4) 0.9852(2) 0.0832(12) Uani 1 1 d . . .
O33 O 0.9306(4) 0.8319(4) 1.0681(2) 0.0791(10) Uani 1 1 d . . .
C1S C 0.7202(7) 0.7206(7) 0.4778(4) 0.0852(17) Uani 1 1 d . . .
C2S C 0.6320(9) 0.6104(7) 0.4817(5) 0.112(2) Uani 1 1 d . . .
H2S1 H 0.5368 0.6260 0.4710 0.168 Uiso 1 1 calc R . .
H2S2 H 0.6628 0.5806 0.5412 0.168 Uiso 1 1 calc R . .
H2S3 H 0.6376 0.5515 0.4355 0.168 Uiso 1 1 calc R . .
N1S N 0.7870(8) 0.8070(7) 0.4759(5) 0.124(2) Uani 1 1 d . . .
O1W O 0.9841(12) 0.5375(10) 0.4460(9) 0.159(6) Uani 0.50 1 d P . .
H1W H 0.9524 0.6041 0.4163 0.191 Uiso 0.50 1 d PR . .
H2W H 1.0615 0.5399 0.4398 0.191 Uiso 0.50 1 d PR . .

loop_
_atom_site_aniso_label
_atom_site_aniso_U_11
_atom_site_aniso_U_22
_atom_site_aniso_U_33
_atom_site_aniso_U_23
_atom_site_aniso_U_13
_atom_site_aniso_U_12
La 0.04085(14) 0.04622(15) 0.04440(14) 0.00555(9) 0.01938(10) 0.00616(9)
N1 0.083(3) 0.059(2) 0.073(3) 0.016(2) 0.022(2) 0.011(2)
N2 0.049(2) 0.113(4) 0.063(2) -0.001(2) 0.030(2) 0.001(2)
N3 0.052(2) 0.061(3) 0.114(4) 0.025(3) 0.005(2) -0.0103(19)
N4 0.052(2) 0.081(3) 0.064(2) -0.008(2) 0.0217(19) 0.017(2)
O1 0.068(2) 0.0539(17) 0.072(2) 0.0137(15) 0.0376(17) 0.0066(15)
O2 0.0599(19) 0.068(2) 0.0664(19) 0.0142(16) 0.0372(16) 0.0115(16)
O3 0.0556(17) 0.0479(16) 0.0661(19) 0.0096(14) 0.0279(15) 0.0070(13)
O4 0.073(2) 0.0519(17) 0.088(2) 0.0144(16) 0.0504(19) 0.0133(15)
C1 0.090(5) 0.109(5) 0.143(7) 0.040(5) 0.042(5) 0.051(4)
C2 0.062(3) 0.045(2) 0.055(2) -0.0016(19) 0.017(2) 0.000(2)
C3 0.058(3) 0.064(3) 0.049(2) 0.009(2) 0.015(2) -0.009(2)
C4 0.041(2) 0.093(3) 0.037(2) 0.009(2) 0.0153(17) -0.002(2)
C5 0.071(4) 0.152(7) 0.093(4) 0.004(4) 0.042(3) 0.029(4)
C6 0.063(3) 0.167(7) 0.077(4) 0.001(4) 0.041(3) -0.034(4)
C7 0.092(5) 0.116(5) 0.078(4) 0.010(4) 0.031(3) -0.041(4)
C8 0.083(4) 0.085(4) 0.070(3) 0.011(3) 0.025(3) -0.020(3)
C9 0.115(5) 0.089(4) 0.069(4) 0.027(3) 0.028(3) -0.013(4)
C10 0.108(5) 0.077(4) 0.077(4) 0.030(3) 0.028(3) 0.010(3)
C11 0.119(6) 0.063(4) 0.143(7) 0.007(4) -0.004(5) -0.017(4)
C12 0.045(2) 0.058(3) 0.063(3) 0.028(2) 0.011(2) 0.0055(19)
C13 0.041(2) 0.084(3) 0.053(2) 0.022(2) 0.0192(19) 0.017(2)
C14 0.037(2) 0.063(3) 0.052(2) 0.0011(19) 0.0133(18) 0.0056(18)
C15 0.091(4) 0.065(3) 0.125(5) -0.007(3) 0.035(4) 0.025(3)
C16 0.079(4) 0.136(6) 0.083(4) -0.003(4) 0.042(3) 0.039(4)
C17 0.114(6) 0.202(9) 0.079(4) 0.029(5) 0.065(4) 0.063(6)
C18 0.065(3) 0.142(6) 0.102(5) 0.072(4) 0.053(3) 0.040(4)
C19 0.049(3) 0.094(5) 0.181(8) 0.061(5) 0.046(4) 0.011(3)
C20 0.045(3) 0.082(4) 0.212(9) 0.045(5) 0.033(4) -0.003(3)
N10 0.087(3) 0.065(3) 0.072(3) -0.006(2) 0.023(3) 0.023(2)
N20 0.057(2) 0.077(3) 0.054(2) 0.009(2) 0.0113(19) 0.016(2)
N30 0.049(2) 0.057(2) 0.052(2) -0.0060(16) 0.0121(17) 0.0097(16)
O11 0.063(2) 0.071(2) 0.064(2) 0.0087(17) 0.0171(16) 0.0189(16)
O12 0.077(2) 0.078(2) 0.068(2) -0.0122(18) 0.0080(19) 0.0171(19)
O13 0.189(6) 0.114(4) 0.153(5) -0.039(4) 0.013(5) 0.094(4)
O21 0.057(2) 0.129(4) 0.069(2) 0.033(2) 0.0145(18) 0.006(2)
O22 0.082(3) 0.095(3) 0.062(2) 0.019(2) 0.0091(19) -0.012(2)
O23 0.080(3) 0.144(4) 0.070(3) 0.032(3) -0.009(2) 0.003(3)
O31 0.061(2) 0.116(3) 0.064(2) 0.007(2) 0.0144(17) -0.016(2)
O32 0.057(2) 0.130(3) 0.057(2) -0.006(2) 0.0200(16) -0.015(2)
O33 0.061(2) 0.103(3) 0.062(2) -0.0152(19) 0.0037(17) 0.0042(19)
C1S 0.087(4) 0.099(5) 0.070(4) 0.009(3) 0.025(3) 0.003(4)
C2S 0.127(6) 0.096(5) 0.109(5) -0.014(4) 0.044(5) -0.023(4)
N1S 0.120(5) 0.129(5) 0.113(5) 0.040(4) 0.025(4) -0.021(4)
O1W 0.089(7) 0.109(9) 0.250(17) -0.084(9) 0.025(10) -0.014(7)

loop_
_geom_bond_atom_site_label_1
_geom_bond_atom_site_label_2
_geom_bond_distance
_geom_bond_site_symmetry_2
_geom_bond_publ_flag
La O4 2.487(3) . ?
La O1 2.491(3) . ?
La O2 2.507(3) . ?
La O3 2.512(3) . ?
La O11 2.613(3) . ?
La O12 2.614(4) . ?
La O32 2.641(4) . ?
La O22 2.643(4) . ?
La O21 2.666(4) . ?
La O31 2.697(4) . ?
La N10 3.041(4) . ?
N1 C2 1.316(6) . ?
N1 C1 1.455(8) . ?
N1 C10 1.472(7) . ?
N2 C4 1.319(6) . ?
N2 C5 1.435(9) . ?
N2 C6 1.494(8) . ?
N3 C12 1.318(6) . ?
N3 C11 1.440(9) . ?
N3 C20 1.502(8) . ?
N4 C14 1.330(6) . ?
N4 C15 1.459(7) . ?
N4 C16 1.460(7) . ?
O1 C2 1.246(5) . ?
O2 C4 1.239(6) . ?
O3 C12 1.250(5) . ?
O4 C14 1.238(5) . ?
C2 C3 1.498(7) . ?
C3 C4 1.533(7) . ?
C3 C8 1.540(7) . ?
C6 C7 1.507(11) . ?
C7 C8 1.514(9) . ?
C8 C9 1.486(8) . ?
C9 C10 1.484(9) . ?
C12 C13 1.529(7) . ?
C13 C14 1.510(6) . ?
C13 C18 1.524(6) . ?
C16 C17 1.475(10) . ?
C17 C18 1.534(11) . ?
C18 C19 1.486(10) . ?
C19 C20 1.497(11) . ?
N10 O13 1.206(6) . ?
N10 O11 1.254(5) . ?
N10 O12 1.261(6) . ?
N20 O23 1.207(5) . ?
N20 O21 1.241(5) . ?
N20 O22 1.252(5) . ?
N30 O33 1.214(5) . ?
N30 O31 1.244(5) . ?
N30 O32 1.246(5) . ?
C1S N1S 1.116(8) . ?
C1S C2S 1.444(9) . ?
